data_2013055
loop_
_publ_author_name
'Lensink, Cornelis'
'Gainsford, Graeme J.'
'Brandsma, Menno J. R.'

_publ_section_title
Dichloro{<i>N</i>-[3-(\h^5^-cyclopentadienyl)propyl]-4-toluenesulfonamido-\k^2^<i>N</i>,<i>O</i>}titanium(IV)
_journal_issue 11
_journal_name_full 'Acta Crystallographica Section C'
_journal_page_first m529
_journal_page_last m530
_journal_paper_doi 10.1107/S0108270102016785
_journal_volume 58
_journal_year 2002
_chemical_formula_iupac '[Ti (C15 H17 N O2 S) Cl2]'
_chemical_formula_moiety 'C15 H17 Cl2 N O2 S Ti'
_chemical_formula_structural '[Ti (C15 H17 N O2 S) Cl2]'
_chemical_formula_sum 'C15 H17 Cl2 N O2 S Ti'
_chemical_formula_weight 394.16
_chemical_name_systematic
;
Dichloro-{N-[3-(\h^5^-cyclopentadienyl)propyl]-4-toluenesulfonamido-
\k^2^N,O}titanium(IV)
;
_space_group_IT_number 14
_symmetry_cell_setting monoclinic
_symmetry_space_group_name_Hall '-P 2ybc'
_symmetry_space_group_name_H-M 'P 1 21/c 1'
_atom_sites_solution_hydrogens geom
_atom_sites_solution_primary direct
_atom_sites_solution_secondary difmap
_cell_angle_alpha 90
_cell_angle_beta 104.009(6)
_cell_angle_gamma 90
_cell_formula_units_Z 4
_cell_length_a 16.986(3)
_cell_length_b 7.441(2)
_cell_length_c 13.488(5)
_cell_measurement_reflns_used 3192
_cell_measurement_temperature 153(2)
_cell_measurement_theta_max 25.8
_cell_measurement_theta_min 2.7
_cell_volume 1654.1(8)
_computing_cell_refinement SMART
_computing_data_collection 'SMART (Siemens, 1996)'
_computing_data_reduction 'SAINT (Siemens, 1996) and SADABS (Sheldrick, 1996)'
_computing_molecular_graphics 'ORTEP-3 for Windows (Farrugia, 1997)'
_computing_publication_material SHELXL97
_computing_structure_refinement 'SHELXL97 (Sheldrick, 1997)'
_computing_structure_solution 'SHELXS97 (Sheldrick, 1997)'
_diffrn_ambient_temperature 153(2)
_diffrn_detector_area_resol_mean 8.192
_diffrn_measured_fraction_theta_full 0.995
_diffrn_measured_fraction_theta_max 0.995
_diffrn_measurement_device_type 'Make Model CCD area-detector'
_diffrn_measurement_method '\f and \w'
_diffrn_radiation_monochromator graphite
_diffrn_radiation_source 'fine-focus sealed tube'
_diffrn_radiation_type MoK\a
_diffrn_radiation_wavelength 0.71073
_diffrn_reflns_av_R_equivalents 0.026
_diffrn_reflns_av_sigmaI/netI 0.016
_diffrn_reflns_limit_h_max 21
_diffrn_reflns_limit_h_min -21
_diffrn_reflns_limit_k_max 9
_diffrn_reflns_limit_k_min -9
_diffrn_reflns_limit_l_max 14
_diffrn_reflns_limit_l_min -16
_diffrn_reflns_number 20524
_diffrn_reflns_theta_full 26.4
_diffrn_reflns_theta_max 26.4
_diffrn_reflns_theta_min 2.5
_diffrn_standards_decay_% 0
_diffrn_standards_number 0
_exptl_absorpt_coefficient_mu 0.971
_exptl_absorpt_correction_T_max 0.615
_exptl_absorpt_correction_T_min 0.509
_exptl_absorpt_correction_type multi-scan
_exptl_absorpt_process_details '(Blessing, 1995)'
_exptl_crystal_colour red
_exptl_crystal_density_diffrn 1.583
_exptl_crystal_density_meas ?
_exptl_crystal_density_method 'not measured'
_exptl_crystal_description block
_exptl_crystal_F_000 808
_exptl_crystal_size_max 0.88
_exptl_crystal_size_mid 0.66
_exptl_crystal_size_min 0.50
_refine_diff_density_max 0.29
_refine_diff_density_min -0.42
_refine_ls_extinction_method none
_refine_ls_goodness_of_fit_ref 1.06
_refine_ls_hydrogen_treatment constr
_refine_ls_matrix_type full
_refine_ls_number_parameters 200
_refine_ls_number_reflns 3386
_refine_ls_number_restraints 0
_refine_ls_restrained_S_all 1.06
_refine_ls_R_factor_all 0.028
_refine_ls_R_factor_gt 0.024
_refine_ls_shift/su_max 0.001
_refine_ls_shift/su_mean <0.001
_refine_ls_structure_factor_coef Fsqd
_refine_ls_weighting_details 'calc w = 1/[\s^2^(Fo^2^)+(0.039P)^2^+0.611P] where P=(Fo^2^+2Fc^2^)/3'
_refine_ls_weighting_scheme calc
_refine_ls_wR_factor_gt 0.065
_refine_ls_wR_factor_ref 0.067
_reflns_number_gt 3044
_reflns_number_total 3386
_reflns_threshold_expression I>2\s(I)
_cod_data_source_file ta1393.cif
_cod_data_source_block I
_cod_depositor_comments
;
The following automatic conversions were performed:
'_geom_bond_publ_flag' value 'Y' changed to 'y' according to
'/home/saulius/struct/CIF-dictionaries/cif_core.dic' dictionary named
'cif_core.dic' version 2.4.1 from 2010-06-29 (8 times).

Automatic conversion script
Id: cif_fix_enum 1527 2010-12-29 10:47:43Z saulius 

The following automatic conversions were performed:

'_geom_bond_publ_flag' value 'Y' changed to 'y' according to
/home/saulius/struct/CIF-dictionaries/cif_core.dic dictionary named
'cif_core.dic' version 2.4.1 from 2010-06-29 (8
times).

'_geom_angle_publ_flag' value 'Y' changed to 'y' according
to /home/saulius/struct/CIF-dictionaries/cif_core.dic dictionary
named 'cif_core.dic' version 2.4.1 from 2010-06-29 (8 times).

Automatic conversion script
Id: cif_fix_values 1715 2011-07-08 13:25:40Z adriana 

The following automatic conversions were performed:

'_exptl_crystal_density_meas' value 'not measured' was changed to '?'
- the value is perceived as not measured.

Automatic conversion script
Id: cif_fix_values 3008 2015-01-20 13:52:24Z robertas 
;
_cod_original_sg_symbol_H-M 'P 21/c'
_cod_database_code 2013055
_cod_database_fobs_code 2013055

loop_
_symmetry_equiv_pos_as_xyz
'x, y, z'
'-x, y+1/2, -z+1/2'
'-x, -y, -z'
'x, -y-1/2, z-1/2'

loop_
_atom_site_label
_atom_site_fract_x
_atom_site_fract_y
_atom_site_fract_z
_atom_site_U_iso_or_equiv
_atom_site_adp_type
_atom_site_calc_flag
_atom_site_refinement_flags
_atom_site_occupancy
_atom_site_disorder_assembly
_atom_site_disorder_group
_atom_site_type_symbol
Ti 0.331293(15) 0.69417(4) 0.277298(19) 0.01795(8) Uani d . 1 . . Ti
S 0.17831(2) 0.66306(5) 0.31665(3) 0.02000(9) Uani d . 1 . . S
Cl2 0.34869(2) 0.52146(6) 0.14294(3) 0.02787(10) Uani d . 1 . . Cl
Cl1 0.33643(2) 0.96324(5) 0.19387(3) 0.02807(10) Uani d . 1 . . Cl
O1 0.22709(6) 0.82918(14) 0.31529(9) 0.0237(2) Uani d . 1 . . O
O2 0.15367(7) 0.62264(18) 0.40846(9) 0.0303(3) Uani d . 1 . . O
N 0.23838(7) 0.52557(17) 0.28475(10) 0.0206(3) Uani d . 1 . . N
C2 0.09475(9) 0.7685(2) 0.12677(12) 0.0262(3) Uani d . 1 . . C
H2 0.1438 0.8242 0.1210 0.031 Uiso calc R 1 . . H
C9 0.28879(12) 0.2746(2) 0.40427(14) 0.0347(4) Uani d . 1 . . C
H9A 0.2806 0.1450 0.4151 0.042 Uiso calc R 1 . . H
H9B 0.2735 0.3415 0.4602 0.042 Uiso calc R 1 . . H
C10 0.40332(10) 0.5020(2) 0.40671(12) 0.0259(3) Uani d . 1 . . C
C11 0.37592(9) 0.6508(2) 0.45423(11) 0.0230(3) Uani d . 1 . . C
H11 0.3384 0.6458 0.4962 0.028 Uiso calc R 1 . . H
C8 0.23310(10) 0.3315(2) 0.30275(13) 0.0263(3) Uani d . 1 . . C
H8A 0.2481 0.2646 0.2466 0.032 Uiso calc R 1 . . H
H8B 0.1764 0.3000 0.3024 0.032 Uiso calc R 1 . . H
C1 0.09007(9) 0.6819(2) 0.21689(12) 0.0205(3) Uani d . 1 . . C
C6 0.01873(9) 0.5979(2) 0.22543(13) 0.0253(3) Uani d . 1 . . C
H6 0.0160 0.5387 0.2869 0.030 Uiso calc R 1 . . H
C4 -0.04586(10) 0.6895(2) 0.05243(13) 0.0277(3) Uani d . 1 . . C
C14 0.45955(10) 0.5700(3) 0.35407(13) 0.0352(4) Uani d . 1 . . C
H14 0.4887 0.5002 0.3160 0.042 Uiso calc R 1 . . H
C12 0.41326(10) 0.8076(2) 0.42922(12) 0.0277(3) Uani d . 1 . . C
H12 0.4048 0.9263 0.4504 0.033 Uiso calc R 1 . . H
C3 0.02672(10) 0.7718(2) 0.04582(13) 0.0294(4) Uani d . 1 . . C
H3 0.0294 0.8313 -0.0156 0.035 Uiso calc R 1 . . H
C13 0.46541(10) 0.7572(3) 0.36714(13) 0.0355(4) Uani d . 1 . . C
H13 0.4985 0.8356 0.3392 0.043 Uiso calc R 1 . . H
C5 -0.04857(10) 0.6021(2) 0.14258(13) 0.0281(3) Uani d . 1 . . C
H5 -0.0972 0.5442 0.1478 0.034 Uiso calc R 1 . . H
C15 0.37894(11) 0.3081(2) 0.40972(15) 0.0373(4) Uani d . 1 . . C
H15A 0.4115 0.2539 0.4736 0.045 Uiso calc R 1 . . H
H15B 0.3932 0.2446 0.3519 0.045 Uiso calc R 1 . . H
C7 -0.11863(11) 0.6956(3) -0.03720(15) 0.0401(4) Uani d . 1 . . C
H7A -0.1589 0.6076 -0.0271 0.060 Uiso calc R 1 . . H
H7B -0.1019 0.6670 -0.1000 0.060 Uiso calc R 1 . . H
H7C -0.1425 0.8162 -0.0428 0.060 Uiso calc R 1 . . H

loop_
_atom_site_aniso_label
_atom_site_aniso_U_11
_atom_site_aniso_U_22
_atom_site_aniso_U_33
_atom_site_aniso_U_12
_atom_site_aniso_U_13
_atom_site_aniso_U_23
Ti 0.01365(13) 0.02624(15) 0.01405(14) 0.00061(10) 0.00355(10) -0.00074(10)
S 0.01547(17) 0.02526(19) 0.02040(18) 0.00217(13) 0.00654(14) -0.00005(14)
Cl2 0.0296(2) 0.0360(2) 0.01935(18) 0.00463(16) 0.00862(15) -0.00441(15)
Cl1 0.0338(2) 0.0284(2) 0.02411(19) -0.00182(15) 0.01110(16) 0.00148(15)
O1 0.0189(5) 0.0245(6) 0.0284(6) 0.0009(4) 0.0069(4) -0.0038(4)
O2 0.0249(6) 0.0457(7) 0.0231(6) 0.0021(5) 0.0114(5) 0.0022(5)
N 0.0158(6) 0.0235(6) 0.0231(6) 0.0023(5) 0.0056(5) -0.0002(5)
C2 0.0194(7) 0.0313(8) 0.0298(8) 0.0025(6) 0.0093(6) 0.0050(7)
C9 0.0425(10) 0.0239(8) 0.0323(9) -0.0012(7) -0.0017(8) 0.0050(7)
C10 0.0217(7) 0.0323(9) 0.0183(7) 0.0054(6) -0.0057(6) -0.0021(6)
C11 0.0227(7) 0.0316(8) 0.0133(7) -0.0004(6) 0.0016(6) -0.0011(6)
C8 0.0228(8) 0.0218(8) 0.0319(9) 0.0003(6) 0.0016(6) 0.0012(6)
C1 0.0161(7) 0.0226(7) 0.0232(7) 0.0038(5) 0.0055(6) -0.0003(6)
C6 0.0213(7) 0.0264(8) 0.0300(8) 0.0016(6) 0.0098(6) 0.0023(7)
C4 0.0219(8) 0.0293(8) 0.0299(8) 0.0065(6) 0.0024(6) -0.0061(7)
C14 0.0169(7) 0.0647(13) 0.0215(8) 0.0120(8) -0.0004(6) -0.0047(8)
C12 0.0274(8) 0.0315(9) 0.0195(7) -0.0064(7) -0.0031(6) -0.0005(6)
C3 0.0270(8) 0.0363(9) 0.0259(8) 0.0075(7) 0.0084(7) 0.0050(7)
C13 0.0167(7) 0.0616(12) 0.0248(8) -0.0092(8) -0.0017(6) 0.0081(8)
C5 0.0180(7) 0.0275(8) 0.0390(9) -0.0018(6) 0.0071(7) -0.0030(7)
C15 0.0344(10) 0.0281(9) 0.0380(10) 0.0085(7) -0.0134(8) -0.0022(7)
C7 0.0278(9) 0.0497(12) 0.0365(10) 0.0067(8) -0.0043(8) -0.0074(8)

loop_
_atom_type_symbol
_atom_type_description
_atom_type_scat_dispersion_real
_atom_type_scat_dispersion_imag
_atom_type_scat_source
C C 0.0033 0.0016 'International Tables Vol C Tables 4.2.6.8 and 6.1.1.4'
H H 0.0000 0.0000 'International Tables Vol C Tables 4.2.6.8 and 6.1.1.4'
Cl Cl 0.1484 0.1585 'International Tables Vol C Tables 4.2.6.8 and 6.1.1.4'
N N 0.0061 0.0033 'International Tables Vol C Tables 4.2.6.8 and 6.1.1.4'
O O 0.0106 0.0060 'International Tables Vol C Tables 4.2.6.8 and 6.1.1.4'
S S 0.1246 0.1234 'International Tables Vol C Tables 4.2.6.8 and 6.1.1.4'
Ti Ti 0.2776 0.4457 'International Tables Vol C Tables 4.2.6.8 and 6.1.1.4'

loop_
_geom_angle_atom_site_label_1
_geom_angle_atom_site_label_2
_geom_angle_atom_site_label_3
_geom_angle
_geom_angle_publ_flag
N Ti O1 66.01(5) y
N Ti Cl2 86.77(4) ?
O1 Ti Cl2 134.67(3) y
N Ti Cl1 132.78(4) y
O1 Ti Cl1 81.09(3) ?
Cl2 Ti Cl1 94.21(3) y
N Ti C12 118.88(6) ?
O1 Ti C12 88.45(6) ?
Cl2 Ti C12 136.87(5) ?
Cl1 Ti C12 91.68(5) ?
N Ti C11 85.90(5) ?
O1 Ti C11 84.60(5) ?
Cl2 Ti C11 130.84(5) ?
Cl1 Ti C11 125.05(4) ?
N Ti C13 139.63(6) ?
O1 Ti C13 121.46(6) ?
Cl2 Ti C13 102.95(5) ?
Cl1 Ti C13 86.11(5) ?
N Ti C10 81.91(6) ?
O1 Ti C10 114.02(5) ?
Cl2 Ti C10 95.85(5) ?
Cl1 Ti C10 144.39(5) ?
N Ti C14 112.38(7) ?
O1 Ti C14 141.70(5) ?
Cl2 Ti C14 81.14(5) ?
Cl1 Ti C14 114.40(5) ?
C12 Ti C14 57.77(6) ?
C11 Ti C14 57.55(6) ?
O2 S O1 117.68(7) ?
O2 S N 116.34(7) y
O1 S N 97.84(7) ?
O2 S C1 107.73(7) ?
O1 S C1 107.31(7) ?
N S C1 109.30(7) ?
S O1 Ti 96.03(6) ?
C8 N S 121.52(11) y
C8 N Ti 133.76(10) y
S N Ti 100.03(7) y
C3 C2 C1 118.86(15) ?
C3 C2 H2 120.6 ?
C1 C2 H2 120.6 ?
C8 C9 C15 113.14(15) ?
C8 C9 H9A 109.0 ?
C15 C9 H9A 109.0 ?
C8 C9 H9B 109.0 ?
C15 C9 H9B 109.0 ?
H9A C9 H9B 107.8 ?
C11 C10 C14 106.49(16) ?
C11 C10 C15 128.04(16) ?
C14 C10 C15 125.47(16) ?
C11 C10 Ti 72.05(9) ?
C14 C10 Ti 72.77(10) ?
C15 C10 Ti 120.33(11) ?
C12 C11 C10 108.88(15) ?
C12 C11 Ti 72.27(9) ?
C10 C11 Ti 72.96(9) ?
C12 C11 H11 125.6 ?
C10 C11 H11 125.6 ?
Ti C11 H11 120.9 ?
N C8 C9 111.82(13) ?
N C8 H8A 109.3 ?
C9 C8 H8A 109.3 ?
N C8 H8B 109.3 ?
C9 C8 H8B 109.3 ?
H8A C8 H8B 107.9 ?
C6 C1 C2 120.90(14) ?
C6 C1 S 119.86(12) ?
C2 C1 S 119.02(12) ?
C5 C6 C1 119.04(15) ?
C5 C6 H6 120.5 ?
C1 C6 H6 120.5 ?
C5 C4 C3 118.50(15) ?
C5 C4 C7 121.47(16) ?
C3 C4 C7 120.03(16) ?
C13 C14 C10 109.13(15) ?
C13 C14 Ti 72.36(10) ?
C10 C14 Ti 72.35(9) ?
C13 C14 H14 125.4 ?
C10 C14 H14 125.4 ?
Ti C14 H14 121.5 ?
C11 C12 C13 107.83(16) ?
C11 C12 Ti 72.76(9) ?
C13 C12 Ti 73.13(9) ?
C11 C12 H12 126.1 ?
C13 C12 H12 126.1 ?
Ti C12 H12 119.9 ?
C2 C3 C4 121.47(15) ?
C2 C3 H3 119.3 ?
C4 C3 H3 119.3 ?
C14 C13 C12 107.65(16) ?
C14 C13 Ti 73.00(9) ?
C12 C13 Ti 71.93(9) ?
C14 C13 H13 126.2 ?
C12 C13 H13 126.2 ?
Ti C13 H13 120.7 ?
C4 C5 C6 121.22(15) ?
C4 C5 H5 119.4 ?
C6 C5 H5 119.4 ?
C10 C15 C9 115.60(15) ?
C10 C15 H15A 108.4 ?
C9 C15 H15A 108.4 ?
C10 C15 H15B 108.4 ?
C9 C15 H15B 108.4 ?
H15A C15 H15B 107.4 ?
C4 C7 H7A 109.5 ?
C4 C7 H7B 109.5 ?
H7A C7 H7B 109.5 ?
C4 C7 H7C 109.5 ?
H7A C7 H7C 109.5 ?
H7B C7 H7C 109.5 ?

loop_
_geom_bond_atom_site_label_1
_geom_bond_atom_site_label_2
_geom_bond_site_symmetry_2
_geom_bond_distance
_geom_bond_publ_flag
Ti N . 2.0375(13) y
Ti O1 . 2.2008(11) y
Ti Cl2 . 2.2983(7) y
Ti Cl1 . 2.3087(7) y
Ti C12 . 2.3385(17) ?
Ti C11 . 2.3448(17) ?
Ti C13 . 2.3540(16) ?
Ti C10 . 2.3567(16) ?
Ti C14 . 2.3621(17) ?
Ti S . 2.7849(6) ?
S O2 . 1.4319(12) y
S O1 . 1.4907(12) y
S N . 1.5765(13) y
S C1 . 1.7608(16) y
N C8 . 1.471(2) ?
C2 C3 . 1.385(2) ?
C2 C1 . 1.395(2) ?
C2 H2 . 0.9500 ?
C9 C8 . 1.524(2) ?
C9 C15 . 1.536(3) ?
C9 H9A . 0.9900 ?
C9 H9B . 0.9900 ?
C10 C11 . 1.413(2) ?
C10 C14 . 1.415(3) ?
C10 C15 . 1.505(3) ?
C11 C12 . 1.407(2) ?
C11 H11 . 0.9500 ?
C8 H8A . 0.9900 ?
C8 H8B . 0.9900 ?
C1 C6 . 1.393(2) ?
C6 C5 . 1.392(2) ?
C6 H6 . 0.9500 ?
C4 C5 . 1.389(3) ?
C4 C3 . 1.399(2) ?
C4 C7 . 1.506(2) ?
C14 C13 . 1.404(3) ?
C14 H14 . 0.9500 ?
C12 C13 . 1.409(3) ?
C12 H12 . 0.9500 ?
C3 H3 . 0.9500 ?
C13 H13 . 0.9500 ?
C5 H5 . 0.9500 ?
C15 H15A . 0.9900 ?
C15 H15B . 0.9900 ?
C7 H7A . 0.9800 ?
C7 H7B . 0.9800 ?
C7 H7C . 0.9800 ?

loop_
_geom_torsion_atom_site_label_1
_geom_torsion_atom_site_label_2
_geom_torsion_atom_site_label_3
_geom_torsion_atom_site_label_4
_geom_torsion
O2 S O1 Ti 122.77(7)
N S O1 Ti -2.55(6)
C1 S O1 Ti -115.65(6)
N Ti O1 S 2.14(5)
Cl2 Ti O1 S 60.35(7)
Cl1 Ti O1 S 147.45(5)
C12 Ti O1 S -120.61(7)
C11 Ti O1 S -85.77(6)
C13 Ti O1 S -132.71(7)
C10 Ti O1 S -66.34(7)
C14 Ti O1 S -94.12(10)
O2 S N C8 35.33(15)
O1 S N C8 161.59(12)
C1 S N C8 -86.92(13)
Ti S N C8 158.81(15)
O2 S N Ti -123.48(7)
O1 S N Ti 2.78(7)
C1 S N Ti 114.27(7)
O1 Ti N C8 -156.79(15)
Cl2 Ti N C8 60.48(14)
Cl1 Ti N C8 153.22(12)
C12 Ti N C8 -83.00(15)
C11 Ti N C8 -70.88(15)
C13 Ti N C8 -45.79(19)
C10 Ti N C8 -35.91(14)
C14 Ti N C8 -18.56(16)
S Ti N C8 -154.75(18)
O1 Ti N S -2.04(5)
Cl2 Ti N S -144.78(6)
Cl1 Ti N S -52.03(8)
C12 Ti N S 71.75(8)
C11 Ti N S 83.87(7)
C13 Ti N S 108.96(10)
C10 Ti N S 118.84(7)
C14 Ti N S 136.18(7)
N Ti C10 C11 -94.42(10)
O1 Ti C10 C11 -35.28(11)
Cl2 Ti C10 C11 179.70(9)
Cl1 Ti C10 C11 74.05(12)
C12 Ti C10 C11 36.81(9)
C13 Ti C10 C11 78.08(11)
C14 Ti C10 C11 114.39(15)
S Ti C10 C11 -64.82(9)
N Ti C10 C14 151.19(11)
O1 Ti C10 C14 -149.67(10)
Cl2 Ti C10 C14 65.31(10)
Cl1 Ti C10 C14 -40.35(14)
C12 Ti C10 C14 -77.58(11)
C11 Ti C10 C14 -114.39(15)
C13 Ti C10 C14 -36.31(11)
S Ti C10 C14 -179.22(10)
N Ti C10 C15 29.69(14)
O1 Ti C10 C15 88.83(14)
Cl2 Ti C10 C15 -56.19(14)
Cl1 Ti C10 C15 -161.84(11)
C12 Ti C10 C15 160.92(16)
C11 Ti C10 C15 124.11(18)
C13 Ti C10 C15 -157.81(17)
C14 Ti C10 C15 -121.49(19)
S Ti C10 C15 59.29(14)
C14 C10 C11 C12 1.32(17)
C15 C10 C11 C12 -178.66(15)
Ti C10 C11 C12 -63.80(11)
C14 C10 C11 Ti 65.12(11)
C15 C10 C11 Ti -114.86(16)
N Ti C11 C12 -161.29(10)
O1 Ti C11 C12 -95.04(10)
Cl2 Ti C11 C12 116.56(10)
Cl1 Ti C11 C12 -19.90(11)
C13 Ti C11 C12 37.62(11)
C10 Ti C11 C12 116.96(14)
C14 Ti C11 C12 78.84(11)
S Ti C11 C12 -127.36(10)
N Ti C11 C10 81.75(10)
O1 Ti C11 C10 148.00(10)
Cl2 Ti C11 C10 -0.39(12)
Cl1 Ti C11 C10 -136.86(9)
C12 Ti C11 C10 -116.96(14)
C13 Ti C11 C10 -79.34(11)
C14 Ti C11 C10 -38.12(10)
S Ti C11 C10 115.68(9)
S N C8 C9 -93.09(16)
Ti N C8 C9 57.4(2)
C15 C9 C8 N -62.25(19)
C3 C2 C1 C6 0.8(2)
C3 C2 C1 S 175.43(13)
O2 S C1 C6 -23.10(15)
O1 S C1 C6 -150.73(12)
N S C1 C6 104.18(13)
Ti S C1 C6 153.90(11)
O2 S C1 C2 162.23(13)
O1 S C1 C2 34.61(14)
N S C1 C2 -70.49(14)
Ti S C1 C2 -20.77(15)
C2 C1 C6 C5 -0.3(2)
S C1 C6 C5 -174.89(12)
C11 C10 C14 C13 -1.18(18)
C15 C10 C14 C13 178.80(15)
Ti C10 C14 C13 63.45(12)
C11 C10 C14 Ti -64.63(11)
C15 C10 C14 Ti 115.35(15)
N Ti C14 C13 -148.58(10)
O1 Ti C14 C13 -69.42(14)
Cl2 Ti C14 C13 128.65(10)
Cl1 Ti C14 C13 38.04(11)
C12 Ti C14 C13 -37.61(10)
C11 Ti C14 C13 -79.28(11)
C10 Ti C14 C13 -117.51(15)
S Ti C14 C13 -116.45(10)
N Ti C14 C10 -31.07(12)
O1 Ti C14 C10 48.10(15)
Cl2 Ti C14 C10 -113.83(10)
Cl1 Ti C14 C10 155.55(9)
C12 Ti C14 C10 79.90(11)
C11 Ti C14 C10 38.23(9)
C13 Ti C14 C10 117.51(15)
S Ti C14 C10 1.07(13)
C10 C11 C12 C13 -0.97(18)
Ti C11 C12 C13 -65.22(11)
C10 C11 C12 Ti 64.25(11)
N Ti C12 C11 21.43(12)
O1 Ti C12 C11 82.78(10)
Cl2 Ti C12 C11 -98.22(10)
Cl1 Ti C12 C11 163.81(9)
C13 Ti C12 C11 -115.42(15)
C10 Ti C12 C11 -36.83(9)
C14 Ti C12 C11 -78.15(11)
S Ti C12 C11 54.55(10)
N Ti C12 C13 136.85(11)
O1 Ti C12 C13 -161.80(11)
Cl2 Ti C12 C13 17.20(14)
Cl1 Ti C12 C13 -80.77(11)
C11 Ti C12 C13 115.42(15)
C10 Ti C12 C13 78.59(12)
C14 Ti C12 C13 37.27(11)
S Ti C12 C13 169.97(10)
C1 C2 C3 C4 -0.5(3)
C5 C4 C3 C2 -0.4(3)
C7 C4 C3 C2 -179.93(16)
C10 C14 C13 C12 0.60(18)
Ti C14 C13 C12 64.04(11)
C10 C14 C13 Ti -63.44(11)
C11 C12 C13 C14 0.23(18)
Ti C12 C13 C14 -64.75(11)
C11 C12 C13 Ti 64.98(11)
N Ti C13 C14 48.08(14)
O1 Ti C13 C14 137.15(10)
Cl2 Ti C13 C14 -52.35(10)
Cl1 Ti C13 C14 -145.78(10)
C12 Ti C13 C14 115.68(15)
C11 Ti C13 C14 78.03(11)
C10 Ti C13 C14 36.57(10)
S Ti C13 C14 100.91(11)
N Ti C13 C12 -67.60(15)
O1 Ti C13 C12 21.47(13)
Cl2 Ti C13 C12 -168.03(10)
Cl1 Ti C13 C12 98.54(11)
C11 Ti C13 C12 -37.65(10)
C10 Ti C13 C12 -79.10(11)
C14 Ti C13 C12 -115.68(15)
S Ti C13 C12 -14.77(15)
C3 C4 C5 C6 0.9(2)
C7 C4 C5 C6 -179.57(16)
C1 C6 C5 C4 -0.5(2)
C11 C10 C15 C9 39.1(2)
C14 C10 C15 C9 -140.90(17)
Ti C10 C15 C9 -51.2(2)
C8 C9 C15 C10 65.4(2)
